data_2226975
loop_
_publ_author_name
'Bikas, Rahman'
'Hosseini Monfared, Hassan'
'Bijanzad, Keyvan'
'Koroglu, Ahmet'
'Kazak, Canan'

_publ_section_title
;
 (2<i>Z</i>,<i>N</i>'<i>E</i>)-<i>N</i>'-[(2-Hydroxy-1-naphthyl)methylidene]furan-2-carbohydrazonic
 acid
;
_journal_coeditor_code JJ2034
_journal_issue 8
_journal_name_full 'Acta Crystallographica Section E'
_journal_page_first o2073
_journal_paper_doi 10.1107/S1600536810027935
_journal_volume 66
_journal_year 2010
_chemical_formula_iupac 'C16 H12 N2 O3'
_chemical_formula_moiety 'C16 H12 N2 O3'
_chemical_formula_sum 'C16 H12 N2 O3'
_chemical_formula_weight 280.28
_chemical_melting_point_gt 470
_chemical_melting_point_lt 471
_chemical_name_systematic
;
(2<i>Z</i>,<i>N</i>'<i>E</i>)-<i>N</i>'-[(2-Hydroxy-1-
naphthyl)methylidene]furan-2-carbohydrazonic acid
;
_space_group_IT_number 33
_symmetry_cell_setting orthorhombic
_symmetry_space_group_name_Hall 'P 2c -2n'
_symmetry_space_group_name_H-M 'P n a 21'
_atom_sites_solution_hydrogens geom
_atom_sites_solution_primary direct
_atom_sites_solution_secondary difmap
_cell_angle_alpha 90.00
_cell_angle_beta 90.00
_cell_angle_gamma 90.00
_cell_formula_units_Z 4
_cell_length_a 9.7427(8)
_cell_length_b 21.4182(8)
_cell_length_c 6.445(2)
_cell_measurement_reflns_used 8863
_cell_measurement_temperature 293(2)
_cell_measurement_theta_max 27.08
_cell_measurement_theta_min 1.90
_cell_volume 1344.9(4)
_computing_cell_refinement 'X-AREA (Stoe & Cie, 2002)'
_computing_data_collection 'X-AREA (Stoe & Cie, 2002)'
_computing_data_reduction 'X-RED32 (Stoe & Cie, 2002)'
_computing_molecular_graphics 'ORTEP-3 for Windows (Farrugia, 1997)'
_computing_publication_material 'WinGX (Farrugia, 1999)'
_computing_structure_refinement 'SHELXL97 (Sheldrick, 2008)'
_computing_structure_solution 'SHELXS97 (Sheldrick, 2008)'
_diffrn_ambient_temperature 293(2)
_diffrn_detector_area_resol_mean 6.67
_diffrn_measured_fraction_theta_full 0.999
_diffrn_measured_fraction_theta_max 0.999
_diffrn_measurement_device_type 'STOE IPDS 2'
_diffrn_measurement_method 'rotation method'
_diffrn_radiation_monochromator 'plane graphite'
_diffrn_radiation_source 'fine-focus sealed tube'
_diffrn_radiation_type MoK\a
_diffrn_radiation_wavelength 0.71073
_diffrn_reflns_av_R_equivalents 0.0971
_diffrn_reflns_av_sigmaI/netI 0.0722
_diffrn_reflns_limit_h_max 10
_diffrn_reflns_limit_h_min -12
_diffrn_reflns_limit_k_max 24
_diffrn_reflns_limit_k_min -26
_diffrn_reflns_limit_l_max 7
_diffrn_reflns_limit_l_min -7
_diffrn_reflns_number 7278
_diffrn_reflns_theta_full 26.00
_diffrn_reflns_theta_max 26.00
_diffrn_reflns_theta_min 1.90
_exptl_absorpt_coefficient_mu 0.098
_exptl_absorpt_correction_T_max 0.985
_exptl_absorpt_correction_T_min 0.970
_exptl_absorpt_correction_type integration
_exptl_absorpt_process_details '(X-RED32; Stoe & Cie, 2002)'
_exptl_crystal_colour colourless
_exptl_crystal_density_diffrn 1.384
_exptl_crystal_density_method 'not measured'
_exptl_crystal_description prism
_exptl_crystal_F_000 584
_exptl_crystal_size_max 0.31
_exptl_crystal_size_mid 0.27
_exptl_crystal_size_min 0.15
_refine_diff_density_max 0.175
_refine_diff_density_min -0.126
_refine_ls_extinction_coef 0.0063(17)
_refine_ls_extinction_expression Fc^*^=kFc[1+0.001xFc^2^\l^3^/sin(2\q)]^-1/4^
_refine_ls_extinction_method 'SHELXL97 (Sheldrick, 2008)'
_refine_ls_goodness_of_fit_ref 1.024
_refine_ls_hydrogen_treatment constr
_refine_ls_matrix_type full
_refine_ls_number_parameters 191
_refine_ls_number_reflns 1440
_refine_ls_number_restraints 1
_refine_ls_restrained_S_all 1.023
_refine_ls_R_factor_all 0.0972
_refine_ls_R_factor_gt 0.0524
_refine_ls_shift/su_max 0.000
_refine_ls_shift/su_mean 0.000
_refine_ls_structure_factor_coef Fsqd
_refine_ls_weighting_details 'calc w=1/[\s^2^(Fo^2^)+(0.0310P)^2^+0.0000P] where P=(Fo^2^+2Fc^2^)/3'
_refine_ls_weighting_scheme calc
_refine_ls_wR_factor_gt 0.0837
_refine_ls_wR_factor_ref 0.0951
_reflns_number_gt 944
_reflns_number_total 1440
_reflns_threshold_expression I>2sigma(I)
_cod_data_source_file jj2034.cif
_cod_data_source_block I
_cod_original_cell_volume 1344.8(4)
_cod_database_code 2226975
_cod_database_fobs_code 2226975

loop_
_symmetry_equiv_pos_as_xyz
'x, y, z'
'-x, -y, z+1/2'
'-x+1/2, y+1/2, z+1/2'
'x+1/2, -y+1/2, z'

loop_
_atom_site_type_symbol
_atom_site_label
_atom_site_fract_x
_atom_site_fract_y
_atom_site_fract_z
_atom_site_U_iso_or_equiv
_atom_site_adp_type
_atom_site_calc_flag
_atom_site_refinement_flags
_atom_site_occupancy
_atom_site_disorder_assembly
_atom_site_disorder_group
C C1 0.2976(5) 0.54675(18) 0.6316(7) 0.0451(11) Uani d . 1 . .
C C2 0.2057(5) 0.5256(2) 0.4789(8) 0.0522(12) Uani d . 1 . .
H H2 0.1969 0.5479 0.3559 0.063 Uiso calc R 1 . .
C C3 0.1290(6) 0.4730(2) 0.5070(8) 0.0706(16) Uani d . 1 . .
H H3 0.0688 0.4601 0.4036 0.085 Uiso calc R 1 . .
C C4 0.1400(7) 0.4384(2) 0.6892(10) 0.0786(18) Uani d . 1 . .
H H4 0.0883 0.4022 0.7065 0.094 Uiso calc R 1 . .
C C5 0.2262(6) 0.4574(2) 0.8410(10) 0.0714(16) Uani d . 1 . .
H H5 0.2320 0.4347 0.9636 0.086 Uiso calc R 1 . .
C C6 0.3079(5) 0.51178(19) 0.8155(7) 0.0499(12) Uani d . 1 . .
C C7 0.4022(6) 0.5297(2) 0.9729(7) 0.0591(14) Uani d . 1 . .
H H7 0.4051 0.5078 1.0974 0.071 Uiso calc R 1 . .
C C8 0.4882(5) 0.5788(2) 0.9420(8) 0.0552(13) Uani d . 1 . .
H H8 0.5516 0.5897 1.0436 0.066 Uiso calc R 1 . .
C C9 0.4814(5) 0.61298(19) 0.7575(7) 0.0474(11) Uani d . 1 . .
C C10 0.3861(5) 0.6002(2) 0.6042(6) 0.0406(10) Uani d . 1 . .
C C11 0.3758(5) 0.63934(18) 0.4226(6) 0.0440(11) Uani d . 1 . .
H H11 0.3027 0.6340 0.3314 0.053 Uiso calc R 1 . .
C C12 0.5461(5) 0.7550(2) 0.1419(7) 0.0488(11) Uani d . 1 . .
C C13 0.5167(5) 0.78815(19) -0.0481(7) 0.0513(12) Uani d . 1 . .
C C14 0.5895(6) 0.8270(2) -0.1646(8) 0.0631(14) Uani d . 1 . .
H H14 0.6764 0.8425 -0.1343 0.076 Uiso calc R 1 . .
C C15 0.5117(7) 0.8404(3) -0.3412(9) 0.0810(19) Uani d . 1 . .
H H15 0.5371 0.8661 -0.4511 0.097 Uiso calc R 1 . .
C C16 0.3952(7) 0.8095(3) -0.3215(9) 0.0783(18) Uani d . 1 . .
H H16 0.3240 0.8102 -0.4178 0.094 Uiso calc R 1 . .
N N1 0.4666(4) 0.68174(16) 0.3852(6) 0.0488(10) Uani d . 1 . .
N N2 0.4425(4) 0.71739(15) 0.2109(6) 0.0495(10) Uani d . 1 . .
O O1 0.5751(3) 0.65972(14) 0.7404(5) 0.0632(10) Uani d . 1 . .
H H1 0.5641 0.6779 0.6296 0.095 Uiso calc R 1 . .
O O2 0.6585(3) 0.76014(14) 0.2278(5) 0.0658(10) Uani d . 1 . .
H H22 0.6598 0.7385 0.3328 0.099 Uiso calc R 1 . .
O O3 0.3934(3) 0.77680(15) -0.1422(6) 0.0675(10) Uani d . 1 . .

loop_
_atom_site_aniso_label
_atom_site_aniso_U_11
_atom_site_aniso_U_22
_atom_site_aniso_U_33
_atom_site_aniso_U_12
_atom_site_aniso_U_13
_atom_site_aniso_U_23
C1 0.050(3) 0.037(2) 0.048(3) 0.008(2) 0.011(2) 0.001(2)
C2 0.052(3) 0.048(3) 0.056(3) 0.002(2) 0.008(3) -0.001(2)
C3 0.075(4) 0.056(3) 0.081(4) -0.017(3) 0.005(3) -0.006(3)
C4 0.084(5) 0.052(3) 0.100(5) -0.015(3) 0.023(4) 0.005(4)
C5 0.076(4) 0.058(3) 0.080(4) 0.001(3) 0.015(4) 0.009(3)
C6 0.052(3) 0.040(2) 0.057(3) 0.010(2) 0.011(2) 0.002(2)
C7 0.073(4) 0.057(3) 0.047(3) 0.023(3) 0.002(3) 0.013(2)
C8 0.055(3) 0.060(3) 0.050(3) 0.016(3) -0.007(2) -0.011(3)
C9 0.046(3) 0.042(2) 0.054(3) 0.008(2) -0.001(2) -0.003(2)
C10 0.036(3) 0.043(2) 0.043(2) 0.011(2) 0.003(2) 0.001(2)
C11 0.037(3) 0.047(2) 0.049(3) 0.001(2) 0.000(2) -0.002(2)
C12 0.036(3) 0.054(3) 0.056(3) -0.002(2) 0.005(2) -0.008(2)
C13 0.044(3) 0.047(2) 0.063(3) 0.000(2) 0.007(3) 0.005(2)
C14 0.059(3) 0.060(3) 0.070(3) -0.018(3) 0.012(3) 0.009(3)
C15 0.087(5) 0.075(4) 0.081(4) 0.011(4) 0.027(4) 0.034(3)
C16 0.060(4) 0.087(4) 0.088(5) 0.022(3) 0.011(3) 0.033(4)
N1 0.038(2) 0.050(2) 0.058(3) -0.002(2) 0.0096(18) 0.0013(19)
N2 0.043(2) 0.0485(19) 0.057(2) -0.0082(18) 0.0117(19) 0.0134(19)
O1 0.056(2) 0.060(2) 0.074(2) -0.0063(18) -0.0109(19) -0.0017(18)
O2 0.056(2) 0.078(2) 0.064(2) -0.0186(18) 0.001(2) 0.0063(19)
O3 0.040(2) 0.078(2) 0.085(3) 0.0037(18) 0.0047(19) 0.0323(19)

loop_
_atom_type_symbol
_atom_type_description
_atom_type_scat_dispersion_real
_atom_type_scat_dispersion_imag
_atom_type_scat_source
C C 0.0033 0.0016 'International Tables Vol C Tables 4.2.6.8 and 6.1.1.4'
H H 0.0000 0.0000 'International Tables Vol C Tables 4.2.6.8 and 6.1.1.4'
N N 0.0061 0.0033 'International Tables Vol C Tables 4.2.6.8 and 6.1.1.4'
O O 0.0106 0.0060 'International Tables Vol C Tables 4.2.6.8 and 6.1.1.4'

loop_
_geom_angle_atom_site_label_1
_geom_angle_atom_site_label_2
_geom_angle_atom_site_label_3
_geom_angle_site_symmetry_1
_geom_angle_site_symmetry_3
_geom_angle
_geom_angle_publ_flag
C2 C1 C6 . . 117.6(4) ?
C2 C1 C10 . . 123.4(4) ?
C6 C1 C10 . . 118.9(4) ?
C3 C2 C1 . . 121.5(5) ?
C3 C2 H2 . . 119.3 ?
C1 C2 H2 . . 119.3 ?
C2 C3 C4 . . 120.6(5) ?
C2 C3 H3 . . 119.7 ?
C4 C3 H3 . . 119.7 ?
C5 C4 C3 . . 119.8(5) ?
C5 C4 H4 . . 120.1 ?
C3 C4 H4 . . 120.1 ?
C4 C5 C6 . . 120.8(6) ?
C4 C5 H5 . . 119.6 ?
C6 C5 H5 . . 119.6 ?
C1 C6 C5 . . 119.6(5) ?
C1 C6 C7 . . 120.3(4) ?
C5 C6 C7 . . 120.1(5) ?
C8 C7 C6 . . 120.2(5) ?
C8 C7 H7 . . 119.9 ?
C6 C7 H7 . . 119.9 ?
C7 C8 C9 . . 120.0(5) ?
C7 C8 H8 . . 120.0 ?
C9 C8 H8 . . 120.0 ?
O1 C9 C10 . . 122.6(4) ?
O1 C9 C8 . . 115.0(5) ?
C10 C9 C8 . . 122.4(5) ?
C9 C10 C11 . . 120.7(4) ?
C9 C10 C1 . . 118.1(4) ?
C11 C10 C1 . . 121.2(4) ?
N1 C11 C10 . . 120.8(4) ?
N1 C11 H11 . . 119.6 ?
C10 C11 H11 . . 119.6 ?
O2 C12 N2 . . 124.3(4) ?
O2 C12 C13 . . 120.9(4) ?
N2 C12 C13 . . 114.8(4) ?
C14 C13 O3 . . 109.3(4) ?
C14 C13 C12 . . 133.0(5) ?
O3 C13 C12 . . 117.6(4) ?
C13 C14 C15 . . 107.5(5) ?
C13 C14 H14 . . 126.3 ?
C15 C14 H14 . . 126.3 ?
C16 C15 C14 . . 106.5(5) ?
C16 C15 H15 . . 126.7 ?
C14 C15 H15 . . 126.7 ?
C15 C16 O3 . . 110.7(6) ?
C15 C16 H16 . . 124.7 ?
O3 C16 H16 . . 124.7 ?
C11 N1 N2 . . 115.1(4) ?
C12 N2 N1 . . 117.7(4) ?
C9 O1 H1 . . 109.5 ?
C12 O2 H22 . . 109.5 ?
C16 O3 C13 . . 106.0(4) ?

loop_
_geom_bond_atom_site_label_1
_geom_bond_atom_site_label_2
_geom_bond_site_symmetry_2
_geom_bond_distance
_geom_bond_publ_flag
C1 C2 . 1.406(6) ?
C1 C6 . 1.406(6) ?
C1 C10 . 1.444(6) ?
C2 C3 . 1.364(7) ?
C2 H2 . 0.9300 ?
C3 C4 . 1.393(8) ?
C3 H3 . 0.9300 ?
C4 C5 . 1.352(8) ?
C4 H4 . 0.9300 ?
C5 C6 . 1.420(7) ?
C5 H5 . 0.9300 ?
C6 C7 . 1.422(7) ?
C7 C8 . 1.359(7) ?
C7 H7 . 0.9300 ?
C8 C9 . 1.397(6) ?
C8 H8 . 0.9300 ?
C9 O1 . 1.359(5) ?
C9 C10 . 1.384(6) ?
C10 C11 . 1.443(6) ?
C11 N1 . 1.291(5) ?
C11 H11 . 0.9300 ?
C12 O2 . 1.232(5) ?
C12 N2 . 1.366(5) ?
C12 C13 . 1.444(6) ?
C13 C14 . 1.326(6) ?
C13 O3 . 1.367(5) ?
C14 C15 . 1.398(7) ?
C14 H14 . 0.9300 ?
C15 C16 . 1.321(8) ?
C15 H15 . 0.9300 ?
C16 O3 . 1.352(6) ?
C16 H16 . 0.9300 ?
N1 N2 . 1.379(5) ?
O1 H1 . 0.8200 ?
O2 H22 . 0.8200 ?

loop_
_geom_hbond_atom_site_label_D
_geom_hbond_atom_site_label_H
_geom_hbond_atom_site_label_A
_geom_hbond_site_symmetry_A
_geom_hbond_distance_DH
_geom_hbond_distance_HA
_geom_hbond_distance_DA
_geom_hbond_angle_DHA
_geom_hbond_publ_flag
O1 H1 N1 . 0.8200 1.8400 2.565(5) 146.00 yes

loop_
_geom_torsion_atom_site_label_1
_geom_torsion_atom_site_label_2
_geom_torsion_atom_site_label_3
_geom_torsion_atom_site_label_4
_geom_torsion_site_symmetry_1
_geom_torsion_site_symmetry_2
_geom_torsion_site_symmetry_3
_geom_torsion_site_symmetry_4
_geom_torsion
_geom_torsion_publ_flag
C6 C1 C2 C3 . . . . -0.1(7) ?
C10 C1 C2 C3 . . . . 176.6(4) ?
C1 C2 C3 C4 . . . . -0.2(8) ?
C2 C3 C4 C5 . . . . 0.9(9) ?
C3 C4 C5 C6 . . . . -1.3(8) ?
C2 C1 C6 C5 . . . . -0.3(6) ?
C10 C1 C6 C5 . . . . -177.1(4) ?
C2 C1 C6 C7 . . . . 178.0(4) ?
C10 C1 C6 C7 . . . . 1.2(6) ?
C4 C5 C6 C1 . . . . 1.0(7) ?
C4 C5 C6 C7 . . . . -177.3(5) ?
C1 C6 C7 C8 . . . . -3.5(7) ?
C5 C6 C7 C8 . . . . 174.8(5) ?
C6 C7 C8 C9 . . . . 1.8(7) ?
C7 C8 C9 O1 . . . . -177.9(4) ?
C7 C8 C9 C10 . . . . 2.2(7) ?
O1 C9 C10 C11 . . . . -4.3(6) ?
C8 C9 C10 C11 . . . . 175.5(4) ?
O1 C9 C10 C1 . . . . 175.7(4) ?
C8 C9 C10 C1 . . . . -4.5(6) ?
C2 C1 C10 C9 . . . . -173.9(4) ?
C6 C1 C10 C9 . . . . 2.6(6) ?
C2 C1 C10 C11 . . . . 6.2(6) ?
C6 C1 C10 C11 . . . . -177.3(4) ?
C9 C10 C11 N1 . . . . 9.5(6) ?
C1 C10 C11 N1 . . . . -170.6(4) ?
O2 C12 C13 C14 . . . . -0.1(8) ?
N2 C12 C13 C14 . . . . -178.3(5) ?
O2 C12 C13 O3 . . . . 175.5(4) ?
N2 C12 C13 O3 . . . . -2.6(6) ?
O3 C13 C14 C15 . . . . -0.9(5) ?
C12 C13 C14 C15 . . . . 175.0(5) ?
C13 C14 C15 C16 . . . . 0.7(6) ?
C14 C15 C16 O3 . . . . -0.1(7) ?
C10 C11 N1 N2 . . . . -177.8(4) ?
O2 C12 N2 N1 . . . . -1.6(6) ?
C13 C12 N2 N1 . . . . 176.5(4) ?
C11 N1 N2 C12 . . . . -168.4(4) ?
C15 C16 O3 C13 . . . . -0.5(6) ?
C14 C13 O3 C16 . . . . 0.9(5) ?
C12 C13 O3 C16 . . . . -175.7(4) ?

loop_
_cod_related_entry_id
_cod_related_entry_database
_cod_related_entry_code
1 ChemSpider 10441590
